data_4065605
loop_
_publ_author_name
'Leung, Wing-Por'
'Wan, Chi-Ling'
'Mak, Thomas C. W.'

_publ_section_title
;
 Synthesis and Structure of Magnesium and Group 13 Metal
 Bis(thiophosphinoyl)methanediide Complexes
;
_journal_issue 7
_journal_name_full Organometallics
_journal_page_first 1622
_journal_paper_doi 10.1021/om100019c
_journal_volume 29
_journal_year 2010
_chemical_formula_sum 'C25 H20 Cl In P2 S2'
_chemical_formula_weight 596.74
_chemical_name_systematic
; 
 ? 
;
_space_group_IT_number 14
_symmetry_cell_setting monoclinic
_symmetry_space_group_name_Hall '-P 2ybc'
_symmetry_space_group_name_H-M 'P 1 21/c 1'
_atom_sites_solution_hydrogens geom
_atom_sites_solution_primary direct
_atom_sites_solution_secondary difmap
_audit_creation_method SHELXL-97
_cell_angle_alpha 90.00
_cell_angle_beta 108.184(2)
_cell_angle_gamma 90.00
_cell_formula_units_Z 4
_cell_length_a 11.6775(17)
_cell_length_b 20.458(3)
_cell_length_c 12.5404(19)
_cell_measurement_temperature 293(2)
_cell_volume 2846.3(7)
_computing_cell_refinement 'BRUKER SMART CCD DIFFRACTOMETER'
_computing_data_collection 'BRUKER SMART CCD DIFFRACTOMETER'
_computing_data_reduction 'BRUKER SMART CCD DIFFRACTOMETER'
_computing_molecular_graphics 'SIEMENS SHELXTL'
_computing_publication_material 'SIEMENS SHELXTL'
_computing_structure_refinement 'SHELXL-97 (Sheldrick, 2008)'
_computing_structure_solution 'SHELXS-97 (Sheldrick, 2008)'
_diffrn_ambient_temperature 293(2)
_diffrn_measured_fraction_theta_full 1.000
_diffrn_measured_fraction_theta_max 1.000
_diffrn_measurement_device_type 'BRUKER SMART CCD DIFFRACTOMETER'
_diffrn_measurement_method 'OMEGA SCAN'
_diffrn_radiation_monochromator graphite
_diffrn_radiation_source 'fine-focus sealed tube'
_diffrn_radiation_type MoK\a
_diffrn_radiation_wavelength 0.71073
_diffrn_reflns_av_R_equivalents 0.0447
_diffrn_reflns_av_sigmaI/netI 0.0478
_diffrn_reflns_limit_h_max 13
_diffrn_reflns_limit_h_min -13
_diffrn_reflns_limit_k_max 24
_diffrn_reflns_limit_k_min -20
_diffrn_reflns_limit_l_max 14
_diffrn_reflns_limit_l_min -14
_diffrn_reflns_number 15234
_diffrn_reflns_theta_full 25.00
_diffrn_reflns_theta_max 25.00
_diffrn_reflns_theta_min 1.84
_exptl_absorpt_coefficient_mu 1.193
_exptl_absorpt_correction_T_max 0.7456
_exptl_absorpt_correction_T_min 0.5184
_exptl_absorpt_correction_type SADABS
_exptl_absorpt_process_details SADABS
_exptl_crystal_colour colourless
_exptl_crystal_density_diffrn 1.393
_exptl_crystal_density_method 'not measured'
_exptl_crystal_description block
_exptl_crystal_F_000 1192
_exptl_crystal_size_max 0.40
_exptl_crystal_size_mid 0.30
_exptl_crystal_size_min 0.20
_platon_squeeze_details
;
;
_refine_diff_density_max 0.805
_refine_diff_density_min -0.386
_refine_diff_density_rms 0.085
_refine_ls_extinction_method none
_refine_ls_goodness_of_fit_ref 0.978
_refine_ls_hydrogen_treatment riding
_refine_ls_matrix_type full
_refine_ls_number_parameters 280
_refine_ls_number_reflns 5013
_refine_ls_number_restraints 0
_refine_ls_restrained_S_all 0.978
_refine_ls_R_factor_all 0.0425
_refine_ls_R_factor_gt 0.0323
_refine_ls_shift/su_max 0.001
_refine_ls_shift/su_mean 0.000
_refine_ls_structure_factor_coef Fsqd
_refine_ls_weighting_details 'calc w=1/[\s^2^(Fo^2^)+(0.0440P)^2^+0.0000P] where P=(Fo^2^+2Fc^2^)/3'
_refine_ls_weighting_scheme calc
_refine_ls_wR_factor_gt 0.0785
_refine_ls_wR_factor_ref 0.0826
_reflns_number_gt 4001
_reflns_number_total 5013
_reflns_threshold_expression >2sigma(I)
_cod_data_source_file om100019c_si_001.cif
_cod_data_source_block 5
_cod_depositor_comments
;
The following automatic conversions were performed:

'_symmetry_cell_setting' value 'Monoclinic' changed to 'monoclinic'
according to /home/saulius/struct/CIF-dictionaries/cif_core.dic
dictionary named 'cif_core.dic' version 2.4.1 from 2010-06-29.

Automatic conversion script
Id: cif_fix_values 1715 2011-07-08 13:25:40Z adriana 
;
_cod_original_sg_symbol_H-M P2(1)/c
_cod_database_code 4065605

loop_
_symmetry_equiv_pos_as_xyz
'x, y, z'
'-x, y+1/2, -z+1/2'
'-x, -y, -z'
'x, -y-1/2, z-1/2'

loop_
_atom_site_label
_atom_site_type_symbol
_atom_site_fract_x
_atom_site_fract_y
_atom_site_fract_z
_atom_site_U_iso_or_equiv
_atom_site_adp_type
_atom_site_occupancy
_atom_site_symmetry_multiplicity
_atom_site_calc_flag
_atom_site_refinement_flags
In1 In -0.08075(2) 0.007245(10) -0.389197(17) 0.02842(9) Uani 1 1 d .
Cl1 Cl -0.17911(9) 0.00245(4) -0.24665(8) 0.0458(2) Uani 1 1 d .
P1 P -0.12819(7) 0.10463(4) -0.62492(6) 0.02700(19) Uani 1 1 d .
P2 P 0.11059(7) 0.12215(4) -0.44751(6) 0.02615(19) Uani 1 1 d .
S1 S -0.23569(7) 0.06767(4) -0.53670(7) 0.0382(2) Uani 1 1 d .
S2 S 0.07446(8) 0.09148(4) -0.30514(6) 0.0358(2) Uani 1 1 d .
C1 C 0.0240(3) 0.08861(14) -0.5722(2) 0.0266(7) Uani 1 1 d .
C11 C -0.1832(3) 0.07048(15) -0.7659(3) 0.0345(8) Uani 1 1 d .
C12 C -0.2972(3) 0.0435(2) -0.8051(3) 0.0563(11) Uani 1 1 d .
H12A H -0.3479 0.0437 -0.7608 0.068 Uiso 1 1 calc R
C13 C -0.3346(4) 0.0163(3) -0.9111(4) 0.0828(16) Uani 1 1 d .
H13A H -0.4109 -0.0023 -0.9374 0.099 Uiso 1 1 calc R
C14 C -0.2637(5) 0.0160(2) -0.9775(4) 0.0742(15) Uani 1 1 d .
H14A H -0.2914 -0.0026 -1.0487 0.089 Uiso 1 1 calc R
C15 C -0.1512(4) 0.0428(2) -0.9408(3) 0.0531(10) Uani 1 1 d .
H15A H -0.1023 0.0430 -0.9868 0.064 Uiso 1 1 calc R
C16 C -0.1110(3) 0.06969(17) -0.8352(3) 0.0403(8) Uani 1 1 d .
H16A H -0.0340 0.0876 -0.8097 0.048 Uiso 1 1 calc R
C21 C -0.1645(3) 0.19135(15) -0.6407(3) 0.0313(7) Uani 1 1 d .
C22 C -0.2028(4) 0.22417(18) -0.5625(3) 0.0509(10) Uani 1 1 d .
H22A H -0.2146 0.2014 -0.5026 0.061 Uiso 1 1 calc R
C23 C -0.2238(4) 0.29057(19) -0.5722(4) 0.0630(12) Uani 1 1 d .
H23A H -0.2484 0.3124 -0.5181 0.076 Uiso 1 1 calc R
C24 C -0.2088(4) 0.32451(19) -0.6610(3) 0.0576(11) Uani 1 1 d .
H24A H -0.2239 0.3692 -0.6677 0.069 Uiso 1 1 calc R
C25 C -0.1716(4) 0.29220(19) -0.7398(3) 0.0560(11) Uani 1 1 d .
H25A H -0.1609 0.3151 -0.8001 0.067 Uiso 1 1 calc R
C26 C -0.1498(3) 0.22575(17) -0.7302(3) 0.0470(9) Uani 1 1 d .
H26A H -0.1250 0.2041 -0.7843 0.056 Uiso 1 1 calc R
C31 C 0.2689(3) 0.10515(16) -0.4274(3) 0.0334(7) Uani 1 1 d .
C32 C 0.3124(3) 0.10249(19) -0.5176(3) 0.0447(9) Uani 1 1 d .
H32A H 0.2600 0.1083 -0.5899 0.054 Uiso 1 1 calc R
C33 C 0.4333(4) 0.0913(2) -0.5014(4) 0.0665(12) Uani 1 1 d .
H33A H 0.4619 0.0894 -0.5627 0.080 Uiso 1 1 calc R
C34 C 0.5112(4) 0.0830(2) -0.3952(5) 0.0772(15) Uani 1 1 d .
H34A H 0.5922 0.0744 -0.3844 0.093 Uiso 1 1 calc R
C35 C 0.4697(3) 0.0873(2) -0.3059(4) 0.0723(14) Uani 1 1 d .
H35A H 0.5234 0.0828 -0.2338 0.087 Uiso 1 1 calc R
C36 C 0.3491(3) 0.0984(2) -0.3198(3) 0.0540(11) Uani 1 1 d .
H36A H 0.3219 0.1014 -0.2577 0.065 Uiso 1 1 calc R
C41 C 0.1095(3) 0.21112(15) -0.4432(2) 0.0286(7) Uani 1 1 d .
C42 C 0.1127(3) 0.24455(17) -0.3470(3) 0.0451(9) Uani 1 1 d .
H42A H 0.1072 0.2217 -0.2847 0.054 Uiso 1 1 calc R
C43 C 0.1241(4) 0.31162(18) -0.3423(3) 0.0539(10) Uani 1 1 d .
H43A H 0.1270 0.3336 -0.2765 0.065 Uiso 1 1 calc R
C44 C 0.1311(4) 0.34584(18) -0.4323(3) 0.0519(10) Uani 1 1 d .
H44A H 0.1377 0.3911 -0.4289 0.062 Uiso 1 1 calc R
C45 C 0.1285(4) 0.31346(18) -0.5280(3) 0.0548(11) Uani 1 1 d .
H45A H 0.1329 0.3369 -0.5901 0.066 Uiso 1 1 calc R
C46 C 0.1194(3) 0.24620(17) -0.5334(3) 0.0447(9) Uani 1 1 d .
H46A H 0.1200 0.2245 -0.5984 0.054 Uiso 1 1 calc R

loop_
_atom_site_aniso_label
_atom_site_aniso_U_11
_atom_site_aniso_U_22
_atom_site_aniso_U_33
_atom_site_aniso_U_23
_atom_site_aniso_U_13
_atom_site_aniso_U_12
In1 0.03908(15) 0.02094(14) 0.02903(14) -0.00011(9) 0.01610(10) 0.00262(10)
Cl1 0.0643(6) 0.0415(5) 0.0441(5) 0.0025(4) 0.0351(5) 0.0066(4)
P1 0.0327(4) 0.0223(4) 0.0262(4) 0.0021(3) 0.0094(3) 0.0040(4)
P2 0.0326(4) 0.0203(4) 0.0267(4) -0.0018(3) 0.0107(3) 0.0002(3)
S1 0.0355(5) 0.0379(5) 0.0446(5) 0.0135(4) 0.0174(4) 0.0058(4)
S2 0.0512(5) 0.0306(5) 0.0266(4) -0.0030(3) 0.0136(4) -0.0082(4)
C1 0.0323(16) 0.0189(16) 0.0289(16) -0.0033(12) 0.0101(13) 0.0012(13)
C11 0.0420(19) 0.0243(18) 0.0302(18) 0.0006(14) 0.0012(15) 0.0083(15)
C12 0.041(2) 0.074(3) 0.046(2) -0.003(2) 0.0010(17) 0.000(2)
C13 0.057(3) 0.108(5) 0.063(3) -0.020(3) -0.010(3) -0.012(3)
C14 0.094(4) 0.074(3) 0.041(3) -0.018(2) 0.001(3) 0.004(3)
C15 0.072(3) 0.051(3) 0.032(2) -0.0015(18) 0.011(2) 0.010(2)
C16 0.049(2) 0.040(2) 0.0303(18) 0.0014(15) 0.0090(16) 0.0037(17)
C21 0.0351(17) 0.0238(18) 0.0332(17) 0.0037(14) 0.0080(14) 0.0064(14)
C22 0.074(3) 0.036(2) 0.052(2) 0.0036(18) 0.033(2) 0.009(2)
C23 0.094(3) 0.033(2) 0.071(3) -0.004(2) 0.039(2) 0.018(2)
C24 0.077(3) 0.024(2) 0.067(3) 0.0045(19) 0.014(2) 0.012(2)
C25 0.082(3) 0.035(2) 0.051(2) 0.0181(18) 0.021(2) 0.002(2)
C26 0.074(3) 0.030(2) 0.044(2) 0.0045(16) 0.0286(19) 0.0070(19)
C31 0.0324(17) 0.0268(18) 0.0409(19) -0.0006(14) 0.0111(15) 0.0017(14)
C32 0.039(2) 0.046(2) 0.050(2) -0.0024(17) 0.0160(17) -0.0004(18)
C33 0.053(3) 0.074(3) 0.083(3) -0.012(3) 0.036(2) 0.001(2)
C34 0.033(2) 0.086(4) 0.109(4) 0.000(3) 0.016(3) 0.011(2)
C35 0.037(2) 0.095(4) 0.073(3) 0.004(3) -0.001(2) 0.008(2)
C36 0.041(2) 0.069(3) 0.047(2) 0.001(2) 0.0068(17) 0.005(2)
C41 0.0314(17) 0.0206(17) 0.0324(17) -0.0013(13) 0.0081(13) -0.0002(14)
C42 0.071(2) 0.032(2) 0.036(2) -0.0040(16) 0.0222(18) -0.0026(19)
C43 0.085(3) 0.030(2) 0.050(2) -0.0094(18) 0.025(2) -0.002(2)
C44 0.075(3) 0.023(2) 0.057(3) -0.0058(17) 0.020(2) -0.0040(19)
C45 0.088(3) 0.031(2) 0.048(2) 0.0084(17) 0.025(2) -0.008(2)
C46 0.072(3) 0.029(2) 0.0364(19) -0.0037(15) 0.0226(18) -0.0050(19)

loop_
_atom_type_symbol
_atom_type_description
_atom_type_scat_dispersion_real
_atom_type_scat_dispersion_imag
_atom_type_scat_source
C C 0.0033 0.0016 'International Tables Vol C Tables 4.2.6.8 and 6.1.1.4'
H H 0.0000 0.0000 'International Tables Vol C Tables 4.2.6.8 and 6.1.1.4'
In In -0.7276 1.3100 'International Tables Vol C Tables 4.2.6.8 and 6.1.1.4'
P P 0.1023 0.0942 'International Tables Vol C Tables 4.2.6.8 and 6.1.1.4'
S S 0.1246 0.1234 'International Tables Vol C Tables 4.2.6.8 and 6.1.1.4'
Cl Cl 0.1484 0.1585 'International Tables Vol C Tables 4.2.6.8 and 6.1.1.4'

loop_
_geom_angle_atom_site_label_1
_geom_angle_atom_site_label_2
_geom_angle_atom_site_label_3
_geom_angle
_geom_angle_site_symmetry_1
_geom_angle_site_symmetry_3
C1 In1 Cl1 112.20(8) 3_554 .
C1 In1 S1 119.12(8) 3_554 .
Cl1 In1 S1 99.68(3) . .
C1 In1 S2 119.19(8) 3_554 .
Cl1 In1 S2 99.61(3) . .
S1 In1 S2 103.70(3) . .
C1 P1 C21 113.85(15) . .
C1 P1 C11 107.99(14) . .
C21 P1 C11 105.59(14) . .
C1 P1 S1 116.91(11) . .
C21 P1 S1 104.83(11) . .
C11 P1 S1 106.93(12) . .
C1 P2 C31 109.50(14) . .
C1 P2 C41 114.76(14) . .
C31 P2 C41 101.73(14) . .
C1 P2 S2 116.50(11) . .
C31 P2 S2 107.22(11) . .
C41 P2 S2 105.88(10) . .
P1 S1 In1 99.14(4) . .
P2 S2 In1 99.41(4) . .
P2 C1 P1 121.14(17) . .
P2 C1 In1 115.44(15) . 3_554
P1 C1 In1 115.84(15) . 3_554
C12 C11 C16 118.6(3) . .
C12 C11 P1 120.5(3) . .
C16 C11 P1 120.9(3) . .
C13 C12 C11 118.9(4) . .
C14 C13 C12 121.8(4) . .
C13 C14 C15 120.2(4) . .
C14 C15 C16 119.3(4) . .
C15 C16 C11 121.1(3) . .
C22 C21 C26 118.8(3) . .
C22 C21 P1 121.1(3) . .
C26 C21 P1 120.1(2) . .
C21 C22 C23 120.5(3) . .
C24 C23 C22 120.4(4) . .
C25 C24 C23 119.5(4) . .
C24 C25 C26 120.3(3) . .
C21 C26 C25 120.4(3) . .
C32 C31 C36 119.0(3) . .
C32 C31 P2 120.8(2) . .
C36 C31 P2 120.1(3) . .
C31 C32 C33 120.5(3) . .
C34 C33 C32 120.2(4) . .
C35 C34 C33 119.7(4) . .
C34 C35 C36 121.3(4) . .
C35 C36 C31 119.4(4) . .
C46 C41 C42 118.4(3) . .
C46 C41 P2 119.6(2) . .
C42 C41 P2 121.6(2) . .
C41 C42 C43 120.6(3) . .
C44 C43 C42 120.6(3) . .
C43 C44 C45 119.5(4) . .
C44 C45 C46 120.5(3) . .
C41 C46 C45 120.3(3) . .

loop_
_geom_bond_atom_site_label_1
_geom_bond_atom_site_label_2
_geom_bond_distance
_geom_bond_site_symmetry_2
In1 C1 2.173(3) 3_554
In1 Cl1 2.4095(9) .
In1 S1 2.4767(9) .
In1 S2 2.4847(9) .
P1 C1 1.723(3) .
P1 C21 1.820(3) .
P1 C11 1.822(3) .
P1 S1 2.0587(11) .
P2 C1 1.718(3) .
P2 C31 1.820(3) .
P2 C41 1.821(3) .
P2 S2 2.0565(11) .
C1 In1 2.173(3) 3_554
C11 C12 1.382(5) .
C11 C16 1.387(4) .
C12 C13 1.380(6) .
C13 C14 1.344(7) .
C14 C15 1.364(6) .
C15 C16 1.375(5) .
C21 C22 1.373(4) .
C21 C26 1.380(4) .
C22 C23 1.379(5) .
C23 C24 1.369(5) .
C24 C25 1.367(5) .
C25 C26 1.381(5) .
C31 C32 1.378(5) .
C31 C36 1.388(4) .
C32 C33 1.382(5) .
C33 C34 1.369(6) .
C34 C35 1.355(6) .
C35 C36 1.384(5) .
C41 C46 1.375(4) .
C41 C42 1.376(4) .
C42 C43 1.378(5) .
C43 C44 1.352(5) .
C44 C45 1.363(5) .
C45 C46 1.380(5) .

loop_
_platon_squeeze_void_nr
_platon_squeeze_void_average_x
_platon_squeeze_void_average_y
_platon_squeeze_void_average_z
_platon_squeeze_void_volume
_platon_squeeze_void_count_electrons
1 0.464 0.250 0.391 326.2 77.4
2 0.536 0.750 0.409 326.2 77.6
